data_1562226
loop_
_publ_author_name
'Rodriguez, Jessica'
'Tabey, Alexis'
'Ladeira, Sonia'
'Bourissou, Didier'

_publ_section_title
;
 Oxidative additions of alkynyl/vinyl iodides to gold and gold-catalyzed
 vinylation reactions triggered by the MeDalphos Ligand
;
_journal_name_full 'Chemical Science'
_journal_paper_doi 10.1039/D1SC01483H
_journal_year 2021
_chemical_formula_moiety 'C36 H55 Au Cl N P, F6 Sb, C H2 Cl2'
_chemical_formula_sum 'C37 H57 Au Cl3 F6 N P Sb'
_chemical_formula_weight 1085.89
_space_group_IT_number 2
_space_group_name_Hall '-P 1'
_space_group_name_H-M_alt 'P -1'
_symmetry_cell_setting triclinic
_symmetry_Int_Tables_number 2
_symmetry_space_group_name_Hall '-P 1'
_symmetry_space_group_name_H-M 'P -1'
_atom_sites_solution_hydrogens geom
_audit_update_record
;
2021-03-11 deposited with the CCDC.	2021-04-22 downloaded from the CCDC.
;
_cell_angle_alpha 79.592(8)
_cell_angle_beta 86.479(7)
_cell_angle_gamma 65.966(4)
_cell_formula_units_Z 2
_cell_length_a 10.1636(12)
_cell_length_b 11.2723(15)
_cell_length_c 20.036(5)
_cell_measurement_reflns_used 9707
_cell_measurement_temperature 193(2)
_cell_measurement_theta_max 32.49
_cell_measurement_theta_min 2.63
_cell_volume 2061.8(6)
_computing_cell_refinement SAINT
_computing_data_collection APEX2
_computing_data_reduction SAINT
_computing_molecular_graphics 'Ortep-3 for Windows (Farrugia, 1997)'
_computing_publication_material 'WinGX publication routines (Farrugia, 1999)'
_computing_structure_refinement 'SHELXL-2018/3 (Sheldrick, 2015)'
_computing_structure_solution 'SHELXT (Sheldrick 2015)'
_diffrn_ambient_temperature 193(2)
_diffrn_measured_fraction_theta_full 0.99
_diffrn_measured_fraction_theta_max 0.99
_diffrn_measurement_device_type 'Bruker D8 VENTURE PHOTON 3'
_diffrn_measurement_method 'phi and omega scans'
_diffrn_radiation_monochromator triumph
_diffrn_radiation_source 'fine focus sealed tube'
_diffrn_radiation_type MoK\a
_diffrn_radiation_wavelength 0.71073
_diffrn_reflns_av_R_equivalents 0.0509
_diffrn_reflns_av_unetI/netI 0.0398
_diffrn_reflns_Laue_measured_fraction_full 0.99
_diffrn_reflns_Laue_measured_fraction_max 0.99
_diffrn_reflns_limit_h_max 15
_diffrn_reflns_limit_h_min -12
_diffrn_reflns_limit_k_max 17
_diffrn_reflns_limit_k_min -17
_diffrn_reflns_limit_l_max 30
_diffrn_reflns_limit_l_min -30
_diffrn_reflns_number 80664
_diffrn_reflns_point_group_measured_fraction_full 0.99
_diffrn_reflns_point_group_measured_fraction_max 0.99
_diffrn_reflns_theta_full 25.242
_diffrn_reflns_theta_max 33.141
_diffrn_reflns_theta_min 2.624
_diffrn_standards_decay_% 0
_diffrn_standards_interval_count 0
_diffrn_standards_interval_time 0
_diffrn_standards_number 0
_exptl_absorpt_coefficient_mu 4.496
_exptl_absorpt_correction_T_max 0.7465
_exptl_absorpt_correction_T_min 0.6267
_exptl_absorpt_correction_type multi-scan
_exptl_absorpt_process_details 'SADABS (Bruker-AXS)'
_exptl_crystal_colour colourless
_exptl_crystal_density_diffrn 1.749
_exptl_crystal_density_method 'not measured'
_exptl_crystal_description parallelepiped
_exptl_crystal_F_000 1072
_exptl_crystal_size_max 0.14
_exptl_crystal_size_mid 0.12
_exptl_crystal_size_min 0.06
_refine_diff_density_max 3.646
_refine_diff_density_min -1.721
_refine_diff_density_rms 0.12
_refine_ls_extinction_method none
_refine_ls_goodness_of_fit_ref 1.016
_refine_ls_hydrogen_treatment constr
_refine_ls_matrix_type full
_refine_ls_number_parameters 483
_refine_ls_number_reflns 15578
_refine_ls_number_restraints 79
_refine_ls_restrained_S_all 1.025
_refine_ls_R_factor_all 0.047
_refine_ls_R_factor_gt 0.0329
_refine_ls_shift/su_max 0.004
_refine_ls_shift/su_mean 0
_refine_ls_structure_factor_coef Fsqd
_refine_ls_weighting_details 'w=1/[\s^2^(Fo^2^)+(0.0302P)^2^+2.6340P] where P=(Fo^2^+2Fc^2^)/3'
_refine_ls_weighting_scheme calc
_refine_ls_wR_factor_gt 0.0704
_refine_ls_wR_factor_ref 0.0758
_reflns_Friedel_coverage 0
_reflns_number_gt 12915
_reflns_number_total 15578
_reflns_threshold_expression 'I > 2\s(I)'
_cod_data_source_file d1sc01483h2.cif
_cod_data_source_block JRV515
_cod_database_code 1562226

loop_
_symmetry_equiv_pos_as_xyz
'x, y, z'
'-x, -y, -z'

loop_
_atom_site_label
_atom_site_type_symbol
_atom_site_fract_x
_atom_site_fract_y
_atom_site_fract_z
_atom_site_U_iso_or_equiv
_atom_site_adp_type
_atom_site_occupancy
_atom_site_site_symmetry_order
_atom_site_calc_flag
_atom_site_refinement_flags_posn
_atom_site_refinement_flags_adp
_atom_site_refinement_flags_occupancy
_atom_site_disorder_assembly
_atom_site_disorder_group
C1 C 0.5699(3) 0.8808(3) 0.36539(13) 0.0206(4) Uani 1 1 d . . . . .
C2 C 0.5334(3) 1.0165(3) 0.34542(14) 0.0253(5) Uani 1 1 d . . . . .
H2 H 0.476553 1.062149 0.30556 0.03 Uiso 1 1 calc R U . . .
C3 C 0.5792(3) 1.0848(3) 0.38314(16) 0.0299(6) Uani 1 1 d . . . . .
H3 H 0.556595 1.175975 0.368285 0.036 Uiso 1 1 calc R U . . .
C4 C 0.6581(3) 1.0196(3) 0.44253(16) 0.0329(6) Uani 1 1 d . . . . .
H4 H 0.690097 1.066049 0.468298 0.039 Uiso 1 1 calc R U . . .
C5 C 0.6903(3) 0.8876(3) 0.46427(15) 0.0301(6) Uani 1 1 d . . . . .
H5 H 0.741465 0.844168 0.505859 0.036 Uiso 1 1 calc R U . . .
C6 C 0.6484(3) 0.8172(3) 0.42562(13) 0.0227(5) Uani 1 1 d . . . . .
C7 C 0.8460(3) 0.6065(3) 0.46263(17) 0.0339(6) Uani 1 1 d . . . . .
H7A H 0.897432 0.624136 0.421618 0.051 Uiso 1 1 calc R U . . .
H7B H 0.872623 0.511385 0.475042 0.051 Uiso 1 1 calc R U . . .
H7C H 0.872127 0.638763 0.499872 0.051 Uiso 1 1 calc R U . . .
C8 C 0.6107(4) 0.6568(3) 0.51435(15) 0.0351(7) Uani 1 1 d . . . . .
H8A H 0.638723 0.694216 0.548733 0.053 Uiso 1 1 calc R U . . .
H8B H 0.636971 0.562501 0.530321 0.053 Uiso 1 1 calc R U . . .
H8C H 0.506363 0.701562 0.506372 0.053 Uiso 1 1 calc R U . . .
C9 C 0.3147(3) 0.8483(2) 0.32019(13) 0.0201(4) Uani 1 1 d . . . . .
C10 C 0.2357(3) 0.9854(3) 0.27712(19) 0.0350(7) Uani 1 1 d . . . . .
H10A H 0.258369 0.981312 0.228609 0.042 Uiso 1 1 calc R U . . .
H10B H 0.268358 1.049149 0.290834 0.042 Uiso 1 1 calc R U . . .
C11 C 0.0716(3) 1.0313(3) 0.2872(2) 0.0418(8) Uani 1 1 d . . . . .
H11 H 0.020921 1.120562 0.259349 0.05 Uiso 1 1 calc R U . . .
C12 C 0.2626(3) 0.7499(3) 0.2986(2) 0.0384(8) Uani 1 1 d . . . . .
H12A H 0.311208 0.662016 0.326888 0.046 Uiso 1 1 calc R U . . .
H12B H 0.287617 0.741634 0.250621 0.046 Uiso 1 1 calc R U . . .
C13 C 0.1110(4) 0.9035(4) 0.40398(19) 0.0450(9) Uani 1 1 d . . . . .
H13 H 0.086624 0.908326 0.452814 0.054 Uiso 1 1 calc R U . . .
C14 C 0.0621(4) 0.8056(4) 0.3810(2) 0.0460(9) Uani 1 1 d . . . . .
H14A H 0.111024 0.717343 0.408912 0.055 Uiso 1 1 calc R U . . .
H14B H -0.043136 0.834062 0.387211 0.055 Uiso 1 1 calc R U . . .
C15 C 0.0980(3) 0.7985(3) 0.3070(2) 0.0422(8) Uani 1 1 d . . . . .
H15 H 0.064842 0.735097 0.292135 0.051 Uiso 1 1 calc R U . . .
C16 C 0.2760(3) 0.8562(4) 0.39530(16) 0.0403(8) Uani 1 1 d . . . . .
H16A H 0.308871 0.918447 0.410679 0.048 Uiso 1 1 calc R U . . .
H16B H 0.325428 0.768391 0.42352 0.048 Uiso 1 1 calc R U . . .
C17 C 0.0228(4) 0.9340(4) 0.2641(2) 0.0441(8) Uani 1 1 d . . . . .
H17A H -0.082909 0.963979 0.26875 0.053 Uiso 1 1 calc R U . . .
H17B H 0.046519 0.929291 0.215674 0.053 Uiso 1 1 calc R U . . .
C18 C 0.0356(4) 1.0383(4) 0.3615(2) 0.0498(10) Uani 1 1 d . . . . .
H18A H 0.06686 1.101975 0.376393 0.06 Uiso 1 1 calc R U . . .
H18B H -0.069906 1.069213 0.367488 0.06 Uiso 1 1 calc R U . . .
C19 C 0.5924(3) 0.8078(3) 0.22736(13) 0.0216(5) Uani 1 1 d . . . . .
C20 C 0.5753(4) 0.8802(4) 0.07779(15) 0.0366(7) Uani 1 1 d . . . . .
H20A H 0.469469 0.922951 0.070919 0.044 Uiso 1 1 calc R U . . .
H20B H 0.621059 0.88259 0.032785 0.044 Uiso 1 1 calc R U . . .
C21 C 0.8296(3) 0.7455(4) 0.16698(16) 0.0399(8) Uani 1 1 d . . . . .
H21 H 0.936698 0.701914 0.173191 0.048 Uiso 1 1 calc R U . . .
C22 C 0.7814(4) 0.6718(4) 0.12333(18) 0.0453(9) Uani 1 1 d . . . . .
H22A H 0.829429 0.671725 0.078814 0.054 Uiso 1 1 calc R U . . .
H22B H 0.809436 0.579133 0.145962 0.054 Uiso 1 1 calc R U . . .
C23 C 0.7576(3) 0.7410(4) 0.23682(15) 0.0332(6) Uani 1 1 d . . . . .
H23A H 0.78916 0.787293 0.26577 0.04 Uiso 1 1 calc R U . . .
H23B H 0.78662 0.648321 0.259582 0.04 Uiso 1 1 calc R U . . .
C24 C 0.5423(4) 0.7374(3) 0.18158(15) 0.0308(6) Uani 1 1 d . . . . .
H24A H 0.564824 0.645449 0.203958 0.037 Uiso 1 1 calc R U . . .
H24B H 0.436708 0.783034 0.17416 0.037 Uiso 1 1 calc R U . . .
C25 C 0.6226(4) 0.9539(3) 0.12143(16) 0.0336(6) Uani 1 1 d . . . . .
H25 H 0.593956 1.047406 0.09828 0.04 Uiso 1 1 calc R U . . .
C26 C 0.5521(4) 0.9516(3) 0.19227(15) 0.0313(6) Uani 1 1 d . . . . .
H26A H 0.58603 0.997679 0.220357 0.038 Uiso 1 1 calc R U . . .
H26B H 0.446074 0.998096 0.187241 0.038 Uiso 1 1 calc R U . . .
C27 C 0.6193(4) 0.7382(3) 0.11297(16) 0.0377(7) Uani 1 1 d . . . . .
H27 H 0.588864 0.689832 0.084141 0.045 Uiso 1 1 calc R U . . .
C28 C 0.7864(4) 0.8880(4) 0.13137(17) 0.0401(8) Uani 1 1 d . . . . .
H28A H 0.833984 0.889901 0.086793 0.048 Uiso 1 1 calc R U . . .
H28B H 0.817758 0.936387 0.159091 0.048 Uiso 1 1 calc R U . . .
C29 C 0.5901(3) 0.4801(3) 0.30981(16) 0.0293(6) Uani 1 1 d . . . . .
H29 H 0.492981 0.498301 0.299636 0.035 Uiso 1 1 calc R U . . .
C30 C 0.6944(4) 0.3920(3) 0.28052(18) 0.0375(7) Uani 1 1 d . . . . .
H30 H 0.791028 0.376274 0.29015 0.045 Uiso 1 1 calc R U . . .
C31 C 0.6688(4) 0.3150(4) 0.23268(19) 0.0416(8) Uani 1 1 d . . . . .
H31A H 0.56551 0.33102 0.233228 0.05 Uiso 1 1 calc R U . . .
H31B H 0.724951 0.219739 0.24865 0.05 Uiso 1 1 calc R U . . .
C32 C 0.7113(5) 0.3518(4) 0.1604(2) 0.0493(9) Uani 1 1 d . . . . .
H32A H 0.646801 0.444318 0.14285 0.059 Uiso 1 1 calc R U . . .
H32B H 0.810655 0.346901 0.161021 0.059 Uiso 1 1 calc R U . . .
C33 C 0.7047(6) 0.2658(5) 0.1120(2) 0.0589(11) Uani 1 1 d . . . . .
H33A H 0.775729 0.174628 0.127137 0.071 Uiso 1 1 calc R U . . .
H33B H 0.607829 0.264154 0.114425 0.071 Uiso 1 1 calc R U . . .
C34 C 0.7341(6) 0.3099(6) 0.0392(2) 0.0649(13) Uani 1 1 d . . . . .
H34A H 0.824637 0.32333 0.037722 0.078 Uiso 1 1 calc R U . . .
H34B H 0.655479 0.39626 0.022365 0.078 Uiso 1 1 calc R U . . .
C35 C 0.7470(8) 0.2165(7) -0.0087(3) 0.089(2) Uani 1 1 d . . . . .
H35A H 0.824152 0.129508 0.008402 0.107 Uiso 1 1 calc R U . . .
H35B H 0.655544 0.204812 -0.008414 0.107 Uiso 1 1 calc R U . . .
C36 C 0.7795(9) 0.2612(9) -0.0802(3) 0.108(3) Uani 1 1 d . . . . .
H36A H 0.704647 0.348053 -0.09748 0.162 Uiso 1 1 calc R U . . .
H36B H 0.781875 0.197876 -0.108451 0.162 Uiso 1 1 calc R U . . .
H36C H 0.873309 0.266929 -0.081593 0.162 Uiso 1 1 calc R U . . .
Cl2 Cl 0.1486(12) 0.1555(9) 0.0879(4) 0.122(2) Uani 0.658(6) 1 d D U P A 1
C37 C 0.1325(15) 0.3140(14) 0.0924(7) 0.133(2) Uani 0.658(6) 1 d D U P A 1
H37A H 0.111804 0.330648 0.139603 0.16 Uiso 0.658(6) 1 calc R U P A 1
H37B H 0.051983 0.38013 0.062822 0.16 Uiso 0.658(6) 1 calc R U P A 1
Cl3 Cl 0.2955(5) 0.3277(5) 0.06596(18) 0.1381(15) Uani 0.658(6) 1 d D U P A 1
Cl2' Cl 0.142(2) 0.1428(17) 0.0755(7) 0.100(2) Uani 0.342(6) 1 d D U P A 2
C37' C 0.174(3) 0.2602(19) 0.1108(10) 0.127(3) Uani 0.342(6) 1 d D U P A 2
H37C H 0.272364 0.218452 0.131031 0.152 Uiso 0.342(6) 1 calc R U P A 2
H37D H 0.105239 0.286341 0.148025 0.152 Uiso 0.342(6) 1 calc R U P A 2
Cl3' Cl 0.1587(13) 0.4031(9) 0.0533(4) 0.153(3) Uani 0.342(6) 1 d D U P A 2
Au1 Au 0.63004(2) 0.57857(2) 0.37608(2) 0.02270(3) Uani 1 1 d . . . . .
F1 F 0.0442(3) 0.3485(3) 0.24911(14) 0.0716(8) Uani 1 1 d . . . . .
F2 F 0.1595(3) 0.5235(2) 0.21825(12) 0.0595(7) Uani 1 1 d . . . . .
F3 F 0.3045(4) 0.4309(3) 0.33312(14) 0.0794(10) Uani 1 1 d . . . . .
F4 F 0.1909(3) 0.2581(2) 0.36652(11) 0.0488(5) Uani 1 1 d . . . . .
F5 F 0.3232(3) 0.2700(2) 0.24851(13) 0.0613(7) Uani 1 1 d . . . . .
F6 F 0.0203(4) 0.5106(3) 0.33298(15) 0.0851(10) Uani 1 1 d . . . . .
N1 N 0.6873(2) 0.6755(2) 0.44943(11) 0.0249(4) Uani 1 1 d . . . . .
P1 P 0.51607(7) 0.78815(6) 0.31444(3) 0.01821(11) Uani 1 1 d . . . . .
Sb1 Sb 0.17227(2) 0.39169(2) 0.29157(2) 0.02915(5) Uani 1 1 d . . . . .
Cl1 Cl 0.73667(10) 0.37288(8) 0.44552(4) 0.04058(18) Uani 1 1 d . . . . .

loop_
_atom_site_aniso_label
_atom_site_aniso_U_11
_atom_site_aniso_U_22
_atom_site_aniso_U_33
_atom_site_aniso_U_23
_atom_site_aniso_U_13
_atom_site_aniso_U_12
C1 0.0198(11) 0.0234(11) 0.0192(11) -0.0050(9) -0.0005(9) -0.0086(9)
C2 0.0261(12) 0.0255(12) 0.0248(13) -0.0058(10) 0.0003(10) -0.0104(10)
C3 0.0318(14) 0.0288(14) 0.0325(15) -0.0135(12) 0.0058(11) -0.0130(12)
C4 0.0303(14) 0.0407(17) 0.0335(15) -0.0198(13) 0.0026(12) -0.0151(13)
C5 0.0256(13) 0.0400(16) 0.0246(13) -0.0119(12) -0.0028(10) -0.0100(12)
C6 0.0184(11) 0.0253(12) 0.0217(12) -0.0062(9) 0.0025(9) -0.0055(9)
C7 0.0201(12) 0.0355(16) 0.0385(16) -0.0062(13) -0.0046(11) -0.0028(12)
C8 0.0372(16) 0.0405(17) 0.0199(13) -0.0002(12) 0.0041(11) -0.0105(14)
C9 0.0177(10) 0.0188(11) 0.0237(12) -0.0031(9) 0.0006(9) -0.0075(9)
C10 0.0221(13) 0.0256(14) 0.0495(19) 0.0068(13) -0.0023(12) -0.0070(11)
C11 0.0206(13) 0.0250(14) 0.069(2) 0.0072(15) -0.0006(14) -0.0050(11)
C12 0.0245(14) 0.0319(15) 0.065(2) -0.0219(15) 0.0044(14) -0.0129(12)
C13 0.0276(15) 0.072(3) 0.0365(18) -0.0154(17) 0.0101(13) -0.0201(17)
C14 0.0263(15) 0.0387(18) 0.064(2) 0.0096(17) 0.0058(15) -0.0126(14)
C15 0.0249(14) 0.0363(17) 0.074(3) -0.0250(17) 0.0019(15) -0.0146(13)
C16 0.0272(14) 0.066(2) 0.0261(15) -0.0068(15) 0.0041(11) -0.0182(16)
C17 0.0238(14) 0.063(2) 0.0442(19) -0.0072(17) -0.0048(13) -0.0167(15)
C18 0.0256(15) 0.045(2) 0.088(3) -0.039(2) 0.0142(17) -0.0136(15)
C19 0.0229(11) 0.0232(11) 0.0186(11) -0.0015(9) -0.0001(9) -0.0100(10)
C20 0.0416(17) 0.0451(18) 0.0205(13) 0.0024(12) -0.0014(12) -0.0179(15)
C21 0.0249(14) 0.055(2) 0.0271(15) 0.0015(14) 0.0086(11) -0.0086(14)
C22 0.054(2) 0.0359(17) 0.0319(17) -0.0055(13) 0.0173(15) -0.0064(16)
C23 0.0216(12) 0.0460(18) 0.0252(14) 0.0009(12) 0.0010(10) -0.0098(12)
C24 0.0425(16) 0.0328(15) 0.0230(13) -0.0044(11) -0.0001(11) -0.0214(13)
C25 0.0425(17) 0.0282(14) 0.0273(14) 0.0028(11) 0.0058(12) -0.0151(13)
C26 0.0384(16) 0.0251(13) 0.0272(14) -0.0005(11) 0.0052(12) -0.0117(12)
C27 0.057(2) 0.0401(17) 0.0223(14) -0.0082(12) 0.0033(13) -0.0255(16)
C28 0.0418(18) 0.054(2) 0.0307(16) -0.0032(14) 0.0088(13) -0.0285(17)
C29 0.0292(13) 0.0230(12) 0.0357(15) -0.0034(11) -0.0001(11) -0.0111(11)
C30 0.0322(15) 0.0330(16) 0.0471(19) -0.0128(14) 0.0042(14) -0.0111(13)
C31 0.0467(19) 0.0342(17) 0.048(2) -0.0150(15) 0.0081(16) -0.0184(15)
C32 0.062(3) 0.044(2) 0.053(2) -0.0187(17) 0.0106(19) -0.0294(19)
C33 0.083(3) 0.060(3) 0.052(2) -0.021(2) 0.009(2) -0.043(3)
C34 0.080(3) 0.078(3) 0.055(3) -0.020(2) 0.005(2) -0.048(3)
C35 0.129(6) 0.121(5) 0.053(3) -0.032(3) 0.009(3) -0.081(5)
C36 0.127(6) 0.182(8) 0.051(3) -0.033(4) 0.014(3) -0.095(6)
Cl2 0.100(3) 0.157(4) 0.065(3) 0.007(3) -0.001(3) -0.017(3)
C37 0.142(4) 0.162(4) 0.076(4) -0.034(4) 0.019(4) -0.038(4)
Cl3 0.164(3) 0.168(3) 0.089(2) -0.059(2) 0.024(2) -0.062(3)
Cl2' 0.088(3) 0.158(4) 0.055(4) -0.035(3) 0.013(3) -0.044(3)
C37' 0.140(4) 0.156(4) 0.072(4) -0.038(4) 0.010(4) -0.042(4)
Cl3' 0.203(6) 0.145(5) 0.094(4) -0.040(3) 0.000(4) -0.043(4)
Au1 0.02118(5) 0.01908(5) 0.02308(5) 0.00092(3) 0.00128(3) -0.00531(3)
F1 0.0636(16) 0.113(2) 0.0599(16) -0.0179(16) -0.0111(13) -0.0539(17)
F2 0.0771(18) 0.0346(11) 0.0462(13) 0.0127(10) -0.0042(12) -0.0090(11)
F3 0.116(3) 0.099(2) 0.0597(16) 0.0172(15) -0.0336(16) -0.088(2)
F4 0.0645(15) 0.0411(11) 0.0457(12) 0.0076(9) -0.0028(10) -0.0317(11)
F5 0.0489(14) 0.0416(12) 0.0652(16) 0.0017(11) 0.0145(12) 0.0038(10)
F6 0.093(2) 0.0580(17) 0.0628(17) -0.0170(14) 0.0261(16) 0.0105(15)
N1 0.0193(10) 0.0280(11) 0.0207(10) -0.0014(9) -0.0007(8) -0.0039(9)
P1 0.0182(3) 0.0175(3) 0.0176(3) -0.0016(2) -0.0007(2) -0.0063(2)
Sb1 0.03082(10) 0.02228(9) 0.03202(10) -0.00191(7) -0.00453(8) -0.00880(7)
Cl1 0.0456(4) 0.0277(3) 0.0370(4) 0.0104(3) -0.0038(3) -0.0092(3)

loop_
_atom_type_symbol
_atom_type_description
_atom_type_scat_dispersion_real
_atom_type_scat_dispersion_imag
_atom_type_scat_source
C C 0.0033 0.0016 'International Tables Vol C Tables 4.2.6.8 and 6.1.1.4'
H H 0 0 'International Tables Vol C Tables 4.2.6.8 and 6.1.1.4'
Au Au -2.0133 8.8022 'International Tables Vol C Tables 4.2.6.8 and 6.1.1.4'
F F 0.0171 0.0103 'International Tables Vol C Tables 4.2.6.8 and 6.1.1.4'
N N 0.0061 0.0033 'International Tables Vol C Tables 4.2.6.8 and 6.1.1.4'
P P 0.1023 0.0942 'International Tables Vol C Tables 4.2.6.8 and 6.1.1.4'
Sb Sb -0.5866 1.5461 'International Tables Vol C Tables 4.2.6.8 and 6.1.1.4'
Cl Cl 0.1484 0.1585 'International Tables Vol C Tables 4.2.6.8 and 6.1.1.4'

loop_
_geom_angle_atom_site_label_1
_geom_angle_atom_site_label_2
_geom_angle_atom_site_label_3
_geom_angle
_geom_angle_site_symmetry_1
_geom_angle_site_symmetry_3
_geom_angle_publ_flag
C6 C1 C2 118.4(2) . . ?
C6 C1 P1 120.2(2) . . ?
C2 C1 P1 121.4(2) . . ?
C3 C2 C1 120.9(3) . . ?
C3 C2 H2 119.5 . . ?
C1 C2 H2 119.5 . . ?
C4 C3 C2 119.8(3) . . ?
C4 C3 H3 120.1 . . ?
C2 C3 H3 120.1 . . ?
C5 C4 C3 120.1(3) . . ?
C5 C4 H4 119.9 . . ?
C3 C4 H4 119.9 . . ?
C4 C5 C6 120.5(3) . . ?
C4 C5 H5 119.8 . . ?
C6 C5 H5 119.8 . . ?
C1 C6 C5 120.3(3) . . ?
C1 C6 N1 120.5(2) . . ?
C5 C6 N1 119.2(2) . . ?
N1 C7 H7A 109.5 . . ?
N1 C7 H7B 109.5 . . ?
H7A C7 H7B 109.5 . . ?
N1 C7 H7C 109.5 . . ?
H7A C7 H7C 109.5 . . ?
H7B C7 H7C 109.5 . . ?
N1 C8 H8A 109.5 . . ?
N1 C8 H8B 109.5 . . ?
H8A C8 H8B 109.5 . . ?
N1 C8 H8C 109.5 . . ?
H8A C8 H8C 109.5 . . ?
H8B C8 H8C 109.5 . . ?
C10 C9 C16 108.9(3) . . ?
C10 C9 C12 109.3(2) . . ?
C16 C9 C12 107.9(3) . . ?
C10 C9 P1 112.60(18) . . ?
C16 C9 P1 107.08(18) . . ?
C12 C9 P1 110.94(18) . . ?
C9 C10 C11 109.7(2) . . ?
C9 C10 H10A 109.7 . . ?
C11 C10 H10A 109.7 . . ?
C9 C10 H10B 109.7 . . ?
C11 C10 H10B 109.7 . . ?
H10A C10 H10B 108.2 . . ?
C18 C11 C17 109.8(3) . . ?
C18 C11 C10 110.2(3) . . ?
C17 C11 C10 108.9(3) . . ?
C18 C11 H11 109.3 . . ?
C17 C11 H11 109.3 . . ?
C10 C11 H11 109.3 . . ?
C9 C12 C15 109.8(2) . . ?
C9 C12 H12A 109.7 . . ?
C15 C12 H12A 109.7 . . ?
C9 C12 H12B 109.7 . . ?
C15 C12 H12B 109.7 . . ?
H12A C12 H12B 108.2 . . ?
C18 C13 C14 109.6(3) . . ?
C18 C13 C16 109.7(3) . . ?
C14 C13 C16 109.1(3) . . ?
C18 C13 H13 109.5 . . ?
C14 C13 H13 109.5 . . ?
C16 C13 H13 109.5 . . ?
C15 C14 C13 109.6(3) . . ?
C15 C14 H14A 109.7 . . ?
C13 C14 H14A 109.7 . . ?
C15 C14 H14B 109.7 . . ?
C13 C14 H14B 109.7 . . ?
H14A C14 H14B 108.2 . . ?
C14 C15 C17 109.8(3) . . ?
C14 C15 C12 109.1(3) . . ?
C17 C15 C12 110.0(3) . . ?
C14 C15 H15 109.3 . . ?
C17 C15 H15 109.3 . . ?
C12 C15 H15 109.3 . . ?
C9 C16 C13 109.9(3) . . ?
C9 C16 H16A 109.7 . . ?
C13 C16 H16A 109.7 . . ?
C9 C16 H16B 109.7 . . ?
C13 C16 H16B 109.7 . . ?
H16A C16 H16B 108.2 . . ?
C15 C17 C11 109.5(3) . . ?
C15 C17 H17A 109.8 . . ?
C11 C17 H17A 109.8 . . ?
C15 C17 H17B 109.8 . . ?
C11 C17 H17B 109.8 . . ?
H17A C17 H17B 108.2 . . ?
C13 C18 C11 109.6(3) . . ?
C13 C18 H18A 109.7 . . ?
C11 C18 H18A 109.7 . . ?
C13 C18 H18B 109.7 . . ?
C11 C18 H18B 109.7 . . ?
H18A C18 H18B 108.2 . . ?
C26 C19 C23 108.0(2) . . ?
C26 C19 C24 108.6(2) . . ?
C23 C19 C24 110.2(2) . . ?
C26 C19 P1 114.83(19) . . ?
C23 C19 P1 105.87(18) . . ?
C24 C19 P1 109.28(18) . . ?
C27 C20 C25 109.2(3) . . ?
C27 C20 H20A 109.8 . . ?
C25 C20 H20A 109.8 . . ?
C27 C20 H20B 109.8 . . ?
C25 C20 H20B 109.8 . . ?
H20A C20 H20B 108.3 . . ?
C28 C21 C22 109.2(3) . . ?
C28 C21 C23 110.4(3) . . ?
C22 C21 C23 109.1(3) . . ?
C28 C21 H21 109.4 . . ?
C22 C21 H21 109.4 . . ?
C23 C21 H21 109.4 . . ?
C27 C22 C21 109.7(3) . . ?
C27 C22 H22A 109.7 . . ?
C21 C22 H22A 109.7 . . ?
C27 C22 H22B 109.7 . . ?
C21 C22 H22B 109.7 . . ?
H22A C22 H22B 108.2 . . ?
C21 C23 C19 109.5(2) . . ?
C21 C23 H23A 109.8 . . ?
C19 C23 H23A 109.8 . . ?
C21 C23 H23B 109.8 . . ?
C19 C23 H23B 109.8 . . ?
H23A C23 H23B 108.2 . . ?
C27 C24 C19 109.6(2) . . ?
C27 C24 H24A 109.8 . . ?
C19 C24 H24A 109.8 . . ?
C27 C24 H24B 109.8 . . ?
C19 C24 H24B 109.8 . . ?
H24A C24 H24B 108.2 . . ?
C20 C25 C28 109.6(3) . . ?
C20 C25 C26 110.8(3) . . ?
C28 C25 C26 108.3(3) . . ?
C20 C25 H25 109.4 . . ?
C28 C25 H25 109.4 . . ?
C26 C25 H25 109.4 . . ?
C19 C26 C25 109.6(2) . . ?
C19 C26 H26A 109.8 . . ?
C25 C26 H26A 109.8 . . ?
C19 C26 H26B 109.8 . . ?
C25 C26 H26B 109.8 . . ?
H26A C26 H26B 108.2 . . ?
C22 C27 C20 110.1(3) . . ?
C22 C27 C24 110.6(3) . . ?
C20 C27 C24 108.6(3) . . ?
C22 C27 H27 109.1 . . ?
C20 C27 H27 109.1 . . ?
C24 C27 H27 109.1 . . ?
C21 C28 C25 109.2(3) . . ?
C21 C28 H28A 109.8 . . ?
C25 C28 H28A 109.8 . . ?
C21 C28 H28B 109.8 . . ?
C25 C28 H28B 109.8 . . ?
H28A C28 H28B 108.3 . . ?
C30 C29 Au1 122.1(3) . . ?
C30 C29 H29 118.9 . . ?
Au1 C29 H29 118.9 . . ?
C29 C30 C31 123.5(3) . . ?
C29 C30 H30 118.2 . . ?
C31 C30 H30 118.2 . . ?
C30 C31 C32 112.5(3) . . ?
C30 C31 H31A 109.1 . . ?
C32 C31 H31A 109.1 . . ?
C30 C31 H31B 109.1 . . ?
C32 C31 H31B 109.1 . . ?
H31A C31 H31B 107.8 . . ?
C33 C32 C31 114.6(3) . . ?
C33 C32 H32A 108.6 . . ?
C31 C32 H32A 108.6 . . ?
C33 C32 H32B 108.6 . . ?
C31 C32 H32B 108.6 . . ?
H32A C32 H32B 107.6 . . ?
C34 C33 C32 114.3(4) . . ?
C34 C33 H33A 108.7 . . ?
C32 C33 H33A 108.7 . . ?
C34 C33 H33B 108.7 . . ?
C32 C33 H33B 108.7 . . ?
H33A C33 H33B 107.6 . . ?
C33 C34 C35 115.4(4) . . ?
C33 C34 H34A 108.4 . . ?
C35 C34 H34A 108.4 . . ?
C33 C34 H34B 108.4 . . ?
C35 C34 H34B 108.4 . . ?
H34A C34 H34B 107.5 . . ?
C36 C35 C34 114.3(6) . . ?
C36 C35 H35A 108.7 . . ?
C34 C35 H35A 108.7 . . ?
C36 C35 H35B 108.7 . . ?
C34 C35 H35B 108.7 . . ?
H35A C35 H35B 107.6 . . ?
C35 C36 H36A 109.5 . . ?
C35 C36 H36B 109.5 . . ?
H36A C36 H36B 109.5 . . ?
C35 C36 H36C 109.5 . . ?
H36A C36 H36C 109.5 . . ?
H36B C36 H36C 109.5 . . ?
Cl2 C37 Cl3 108.9(8) . . ?
Cl2 C37 H37A 109.9 . . ?
Cl3 C37 H37A 109.9 . . ?
Cl2 C37 H37B 109.9 . . ?
Cl3 C37 H37B 109.9 . . ?
H37A C37 H37B 108.3 . . ?
Cl2' C37' Cl3' 114.8(14) . . ?
Cl2' C37' H37C 108.6 . . ?
Cl3' C37' H37C 108.6 . . ?
Cl2' C37' H37D 108.6 . . ?
Cl3' C37' H37D 108.6 . . ?
H37C C37' H37D 107.5 . . ?
C29 Au1 N1 176.36(10) . . ?
C29 Au1 P1 97.00(9) . . ?
N1 Au1 P1 85.84(6) . . ?
C29 Au1 Cl1 85.98(9) . . ?
N1 Au1 Cl1 91.31(7) . . ?
P1 Au1 Cl1 175.75(3) . . ?
C6 N1 C7 109.7(2) . . ?
C6 N1 C8 109.5(2) . . ?
C7 N1 C8 108.6(2) . . ?
C6 N1 Au1 113.39(16) . . ?
C7 N1 Au1 107.83(18) . . ?
C8 N1 Au1 107.70(19) . . ?
C1 P1 C19 107.68(12) . . ?
C1 P1 C9 106.75(11) . . ?
C19 P1 C9 116.82(12) . . ?
C1 P1 Au1 99.46(9) . . ?
C19 P1 Au1 112.96(9) . . ?
C9 P1 Au1 111.42(8) . . ?
F6 Sb1 F3 91.34(18) . . ?
F6 Sb1 F1 90.27(16) . . ?
F3 Sb1 F1 178.37(16) . . ?
F6 Sb1 F2 90.55(13) . . ?
F3 Sb1 F2 89.53(12) . . ?
F1 Sb1 F2 90.70(13) . . ?
F6 Sb1 F5 178.57(16) . . ?
F3 Sb1 F5 90.09(15) . . ?
F1 Sb1 F5 88.30(14) . . ?
F2 Sb1 F5 89.47(11) . . ?
F6 Sb1 F4 90.15(12) . . ?
F3 Sb1 F4 88.75(11) . . ?
F1 Sb1 F4 91.01(12) . . ?
F2 Sb1 F4 178.16(11) . . ?
F5 Sb1 F4 89.88(11) . . ?

loop_
_geom_bond_atom_site_label_1
_geom_bond_atom_site_label_2
_geom_bond_distance
_geom_bond_site_symmetry_2
_geom_bond_publ_flag
C1 C6 1.395(4) . ?
C1 C2 1.404(4) . ?
C1 P1 1.830(3) . ?
C2 C3 1.388(4) . ?
C2 H2 0.95 . ?
C3 C4 1.386(4) . ?
C3 H3 0.95 . ?
C4 C5 1.378(5) . ?
C4 H4 0.95 . ?
C5 C6 1.396(4) . ?
C5 H5 0.95 . ?
C6 N1 1.473(4) . ?
C7 N1 1.494(4) . ?
C7 H7A 0.98 . ?
C7 H7B 0.98 . ?
C7 H7C 0.98 . ?
C8 N1 1.501(4) . ?
C8 H8A 0.98 . ?
C8 H8B 0.98 . ?
C8 H8C 0.98 . ?
C9 C10 1.539(4) . ?
C9 C16 1.541(4) . ?
C9 C12 1.541(4) . ?
C9 P1 1.879(3) . ?
C10 C11 1.544(4) . ?
C10 H10A 0.99 . ?
C10 H10B 0.99 . ?
C11 C18 1.518(6) . ?
C11 C17 1.524(5) . ?
C11 H11 1 . ?
C12 C15 1.542(4) . ?
C12 H12A 0.99 . ?
C12 H12B 0.99 . ?
C13 C18 1.512(6) . ?
C13 C14 1.528(6) . ?
C13 C16 1.548(5) . ?
C13 H13 1 . ?
C14 C15 1.513(6) . ?
C14 H14A 0.99 . ?
C14 H14B 0.99 . ?
C15 C17 1.521(6) . ?
C15 H15 1 . ?
C16 H16A 0.99 . ?
C16 H16B 0.99 . ?
C17 H17A 0.99 . ?
C17 H17B 0.99 . ?
C18 H18A 0.99 . ?
C18 H18B 0.99 . ?
C19 C26 1.540(4) . ?
C19 C23 1.543(4) . ?
C19 C24 1.543(4) . ?
C19 P1 1.879(3) . ?
C20 C27 1.518(5) . ?
C20 C25 1.525(5) . ?
C20 H20A 0.99 . ?
C20 H20B 0.99 . ?
C21 C28 1.527(5) . ?
C21 C22 1.530(6) . ?
C21 C23 1.541(4) . ?
C21 H21 1 . ?
C22 C27 1.517(6) . ?
C22 H22A 0.99 . ?
C22 H22B 0.99 . ?
C23 H23A 0.99 . ?
C23 H23B 0.99 . ?
C24 C27 1.540(4) . ?
C24 H24A 0.99 . ?
C24 H24B 0.99 . ?
C25 C28 1.531(5) . ?
C25 C26 1.551(4) . ?
C25 H25 1 . ?
C26 H26A 0.99 . ?
C26 H26B 0.99 . ?
C27 H27 1 . ?
C28 H28A 0.99 . ?
C28 H28B 0.99 . ?
C29 C30 1.316(4) . ?
C29 Au1 2.031(3) . ?
C29 H29 0.95 . ?
C30 C31 1.502(5) . ?
C30 H30 0.95 . ?
C31 C32 1.520(5) . ?
C31 H31A 0.99 . ?
C31 H31B 0.99 . ?
C32 C33 1.511(5) . ?
C32 H32A 0.99 . ?
C32 H32B 0.99 . ?
C33 C34 1.507(6) . ?
C33 H33A 0.99 . ?
C33 H33B 0.99 . ?
C34 C35 1.510(7) . ?
C34 H34A 0.99 . ?
C34 H34B 0.99 . ?
C35 C36 1.494(8) . ?
C35 H35A 0.99 . ?
C35 H35B 0.99 . ?
C36 H36A 0.98 . ?
C36 H36B 0.98 . ?
C36 H36C 0.98 . ?
Cl2 C37 1.746(12) . ?
C37 Cl3 1.767(12) . ?
C37 H37A 0.99 . ?
C37 H37B 0.99 . ?
Cl2' C37' 1.754(14) . ?
C37' Cl3' 1.759(14) . ?
C37' H37C 0.99 . ?
C37' H37D 0.99 . ?
Au1 N1 2.213(2) . ?
Au1 P1 2.3110(7) . ?
Au1 Cl1 2.3364(8) . ?
F1 Sb1 1.859(2) . ?
F2 Sb1 1.861(2) . ?
F3 Sb1 1.857(2) . ?
F4 Sb1 1.882(2) . ?
F5 Sb1 1.879(2) . ?
F6 Sb1 1.852(3) . ?
